data_4089006
loop_
_publ_author_name
'\"Ozg\"un, Thomas'
'Chen, Guo-Qiang'
'Daniliuc, Constantin G.'
'McQuilken, Alison C.'
'Warren, Timothy H.'
'Knitsch, Robert'
'Eckert, Hellmut'
'Kehr, Gerald'
'Erker, Gerhard'

_publ_section_title
;
 Unsaturated Vicinal Frustrated Lewis Pair Formation by Electrocyclic Ring
 Closure and Their Reaction with Nitric Oxide
;
_journal_issue 21
_journal_name_full Organometallics
_journal_page_first 3667
_journal_paper_doi 10.1021/acs.organomet.6b00627
_journal_volume 35
_journal_year 2016
_chemical_formula_sum 'C46 H37 B F10 N O P'
_chemical_formula_weight 851.55
_space_group_IT_number 14
_space_group_name_Hall '-P 2yn'
_space_group_name_H-M_alt 'P 1 21/n 1'
_symmetry_cell_setting monoclinic
_symmetry_space_group_name_H-M 'P 1 21/n 1'
_atom_sites_solution_hydrogens geom
_atom_sites_solution_primary direct
_atom_sites_solution_secondary difmap
_audit_creation_method SHELXL-97
_cell_angle_alpha 90.00
_cell_angle_beta 106.398(1)
_cell_angle_gamma 90.00
_cell_formula_units_Z 4
_cell_length_a 17.1332(2)
_cell_length_b 14.0711(2)
_cell_length_c 17.4447(3)
_cell_measurement_reflns_used 7338
_cell_measurement_temperature 223(2)
_cell_measurement_theta_max 28.28
_cell_measurement_theta_min 4.08
_cell_volume 4034.55(10)
_computing_cell_refinement 'Collect (Nonius B.V., 1998)'
_computing_data_collection 'Collect (Nonius B.V., 1998)'
_computing_data_reduction 'Denzo-SMN (Otwinowski & Minor, 1997)'
_computing_molecular_graphics 'XP (BrukerAXS, 2000)'
_computing_publication_material 'SHELXL-97 (Sheldrick, 1997)'
_computing_structure_refinement 'SHELXL-97 (Sheldrick, 1997)'
_computing_structure_solution 'SHELXS-97 (Sheldrick, 1990)'
_diffrn_ambient_temperature 223(2)
_diffrn_measured_fraction_theta_full 0.983
_diffrn_measured_fraction_theta_max 0.983
_diffrn_measurement_device_type 'Nonius KappaCCD APEXII'
_diffrn_measurement_method '\w and \f scans'
_diffrn_radiation_monochromator 'Montel mirror'
_diffrn_radiation_source 'rotating anode Nonius FR591'
_diffrn_radiation_type MoK\a
_diffrn_radiation_wavelength 0.71073
_diffrn_reflns_av_R_equivalents 0.058
_diffrn_reflns_av_sigmaI/netI 0.0584
_diffrn_reflns_limit_h_max 20
_diffrn_reflns_limit_h_min -20
_diffrn_reflns_limit_k_max 15
_diffrn_reflns_limit_k_min -16
_diffrn_reflns_limit_l_max 20
_diffrn_reflns_limit_l_min -20
_diffrn_reflns_number 22804
_diffrn_reflns_theta_full 25.00
_diffrn_reflns_theta_max 25.00
_diffrn_reflns_theta_min 4.09
_exptl_absorpt_coefficient_mu 0.152
_exptl_absorpt_correction_T_max 0.9909
_exptl_absorpt_correction_T_min 0.9702
_exptl_absorpt_correction_type multi-scan
_exptl_absorpt_process_details 'Denzo (Otwinowski, Borek, Majewski & Minor, 2003)'
_exptl_crystal_colour colourless
_exptl_crystal_density_diffrn 1.402
_exptl_crystal_density_method 'not measured'
_exptl_crystal_description prism
_exptl_crystal_F_000 1752
_exptl_crystal_size_max 0.20
_exptl_crystal_size_mid 0.12
_exptl_crystal_size_min 0.06
_refine_diff_density_max 0.260
_refine_diff_density_min -0.326
_refine_diff_density_rms 0.054
_refine_ls_extinction_method none
_refine_ls_goodness_of_fit_ref 1.088
_refine_ls_hydrogen_treatment constr
_refine_ls_matrix_type full
_refine_ls_number_parameters 548
_refine_ls_number_reflns 6988
_refine_ls_number_restraints 0
_refine_ls_restrained_S_all 1.088
_refine_ls_R_factor_all 0.1073
_refine_ls_R_factor_gt 0.0700
_refine_ls_shift/su_max 0.000
_refine_ls_shift/su_mean 0.000
_refine_ls_structure_factor_coef Fsqd
_refine_ls_weighting_details 'calc w=1/[\s^2^(Fo^2^)+(0.0000P)^2^+8.0137P] where P=(Fo^2^+2Fc^2^)/3'
_refine_ls_weighting_scheme calc
_refine_ls_wR_factor_gt 0.1224
_refine_ls_wR_factor_ref 0.1434
_reflns_number_gt 4841
_reflns_number_total 6988
_reflns_threshold_expression >2sigma(I)
_cod_data_source_file om6b00627_si_002.cif
_cod_data_source_block erk8282
_cod_original_sg_symbol_H-M P21/n
_cod_database_code 4089006

loop_
_symmetry_equiv_pos_as_xyz
'x, y, z'
'-x+1/2, y+1/2, -z+1/2'
'-x, -y, -z'
'x-1/2, -y-1/2, z-1/2'

loop_
_atom_site_label
_atom_site_type_symbol
_atom_site_fract_x
_atom_site_fract_y
_atom_site_fract_z
_atom_site_U_iso_or_equiv
_atom_site_adp_type
_atom_site_occupancy
_atom_site_symmetry_multiplicity
_atom_site_calc_flag
_atom_site_refinement_flags
P1 P 0.77539(6) 0.64724(7) 0.09656(6) 0.0348(2) Uani 1 1 d .
N1 N 0.77391(18) 0.7531(2) 0.05607(18) 0.0401(8) Uani 1 1 d .
O1 O 0.81181(17) 0.83133(19) 0.10405(18) 0.0561(8) Uani 1 1 d .
H1 H 0.8584 0.8386 0.0997 0.084 Uiso 1 1 calc R
C1 C 0.7020(2) 0.5990(3) 0.0091(2) 0.0355(8) Uani 1 1 d .
C2 C 0.6952(2) 0.6616(3) -0.0551(2) 0.0370(9) Uani 1 1 d .
C3 C 0.6464(2) 0.6324(3) -0.1295(2) 0.0408(9) Uani 1 1 d .
H3 H 0.6422 0.6717 -0.1741 0.049 Uiso 1 1 calc R
C4 C 0.6037(2) 0.5473(3) -0.1401(2) 0.0392(9) Uani 1 1 d .
C5 C 0.6063(2) 0.4891(3) -0.0739(2) 0.0365(9) Uani 1 1 d .
C6 C 0.5566(2) 0.3979(3) -0.0850(2) 0.0439(10) Uani 1 1 d .
H6A H 0.5002 0.4136 -0.0872 0.053 Uiso 1 1 calc R
H6B H 0.5562 0.3690 -0.1362 0.053 Uiso 1 1 calc R
C7 C 0.5891(2) 0.3262(3) -0.0187(2) 0.0486(10) Uani 1 1 d .
H7A H 0.5509 0.2730 -0.0248 0.058 Uiso 1 1 calc R
H7B H 0.6413 0.3013 -0.0222 0.058 Uiso 1 1 calc R
C8 C 0.6000(3) 0.3728(3) 0.0615(3) 0.0513(11) Uani 1 1 d .
H8A H 0.6173 0.3252 0.1039 0.062 Uiso 1 1 calc R
H8B H 0.5481 0.3997 0.0642 0.062 Uiso 1 1 calc R
C9 C 0.6636(2) 0.4514(3) 0.0740(2) 0.0431(9) Uani 1 1 d .
H9A H 0.6592 0.4915 0.1185 0.052 Uiso 1 1 calc R
H9B H 0.7178 0.4223 0.0894 0.052 Uiso 1 1 calc R
C10 C 0.6566(2) 0.5136(3) 0.0020(2) 0.0365(9) Uani 1 1 d .
C11 C 0.7424(2) 0.6485(3) 0.1865(2) 0.0366(8) Uani 1 1 d .
C12 C 0.6865(2) 0.7190(3) 0.1946(2) 0.0397(9) Uani 1 1 d .
C13 C 0.6746(2) 0.7335(3) 0.2695(3) 0.0464(10) Uani 1 1 d .
H13 H 0.6380 0.7811 0.2748 0.056 Uiso 1 1 calc R
C14 C 0.7141(2) 0.6813(3) 0.3364(2) 0.0458(10) Uani 1 1 d .
C15 C 0.7617(2) 0.6059(3) 0.3250(2) 0.0459(10) Uani 1 1 d .
H15 H 0.7854 0.5660 0.3686 0.055 Uiso 1 1 calc R
C16 C 0.7760(2) 0.5869(3) 0.2521(2) 0.0425(9) Uani 1 1 d .
C17 C 0.6359(2) 0.7769(3) 0.1257(2) 0.0516(11) Uani 1 1 d .
H17A H 0.5892 0.8028 0.1396 0.077 Uiso 1 1 calc R
H17B H 0.6174 0.7366 0.0789 0.077 Uiso 1 1 calc R
H17C H 0.6684 0.8284 0.1142 0.077 Uiso 1 1 calc R
C18 C 0.7009(3) 0.7004(4) 0.4168(3) 0.0652(13) Uani 1 1 d .
H18A H 0.6750 0.7618 0.4159 0.098 Uiso 1 1 calc R
H18B H 0.7529 0.7004 0.4575 0.098 Uiso 1 1 calc R
H18C H 0.6663 0.6513 0.4287 0.098 Uiso 1 1 calc R
C19 C 0.8225(3) 0.4953(3) 0.2488(3) 0.0536(11) Uani 1 1 d .
H19A H 0.8793 0.5038 0.2782 0.080 Uiso 1 1 calc R
H19B H 0.8184 0.4800 0.1936 0.080 Uiso 1 1 calc R
H19C H 0.7995 0.4440 0.2725 0.080 Uiso 1 1 calc R
C21 C 0.8790(2) 0.5984(3) 0.1234(2) 0.0361(9) Uani 1 1 d .
C22 C 0.9034(2) 0.5260(3) 0.0789(2) 0.0394(9) Uani 1 1 d .
C23 C 0.9835(2) 0.4943(3) 0.1043(2) 0.0483(10) Uani 1 1 d .
H23 H 0.9995 0.4456 0.0750 0.058 Uiso 1 1 calc R
C24 C 1.0408(2) 0.5305(3) 0.1704(3) 0.0503(11) Uani 1 1 d .
C25 C 1.0165(2) 0.6048(3) 0.2102(2) 0.0461(10) Uani 1 1 d .
H25 H 1.0551 0.6329 0.2536 0.055 Uiso 1 1 calc R
C26 C 0.9377(2) 0.6397(3) 0.1890(2) 0.0389(9) Uani 1 1 d .
C27 C 0.8493(2) 0.4798(3) 0.0048(2) 0.0512(11) Uani 1 1 d .
H27A H 0.8816 0.4376 -0.0181 0.077 Uiso 1 1 calc R
H27B H 0.8246 0.5284 -0.0338 0.077 Uiso 1 1 calc R
H27C H 0.8071 0.4436 0.0187 0.077 Uiso 1 1 calc R
C28 C 1.1271(3) 0.4919(4) 0.1974(3) 0.0782(16) Uani 1 1 d .
H28A H 1.1331 0.4412 0.1618 0.117 Uiso 1 1 calc R
H28B H 1.1381 0.4674 0.2514 0.117 Uiso 1 1 calc R
H28C H 1.1652 0.5425 0.1963 0.117 Uiso 1 1 calc R
C29 C 0.9235(2) 0.7200(3) 0.2423(2) 0.0484(10) Uani 1 1 d .
H29A H 0.9256 0.6948 0.2946 0.073 Uiso 1 1 calc R
H29B H 0.8705 0.7482 0.2185 0.073 Uiso 1 1 calc R
H29C H 0.9653 0.7679 0.2476 0.073 Uiso 1 1 calc R
B1 B 0.7416(2) 0.7630(3) -0.0353(3) 0.0375(10) Uani 1 1 d .
C31 C 0.6813(2) 0.8573(3) -0.0558(2) 0.0388(9) Uani 1 1 d .
F32 F 0.55907(13) 0.77376(18) -0.05956(15) 0.0568(6) Uani 1 1 d .
C32 C 0.5979(2) 0.8556(3) -0.0649(2) 0.0449(10) Uani 1 1 d .
F33 F 0.46914(15) 0.9288(2) -0.08455(17) 0.0847(9) Uani 1 1 d .
C33 C 0.5493(3) 0.9356(4) -0.0787(3) 0.0571(12) Uani 1 1 d .
C34 C 0.5819(3) 1.0213(4) -0.0881(3) 0.0679(14) Uani 1 1 d .
F34 F 0.5347(2) 1.0997(2) -0.1045(2) 0.1101(13) Uani 1 1 d .
F35 F 0.6968(2) 1.11226(18) -0.09117(19) 0.0920(10) Uani 1 1 d .
C35 C 0.6634(3) 1.0284(3) -0.0807(3) 0.0627(13) Uani 1 1 d .
F36 F 0.79135(15) 0.96063(16) -0.05381(16) 0.0646(7) Uani 1 1 d .
C36 C 0.7109(2) 0.9475(3) -0.0630(3) 0.0478(10) Uani 1 1 d .
C41 C 0.8125(2) 0.7704(3) -0.0831(3) 0.0430(10) Uani 1 1 d .
F42 F 0.71369(14) 0.79678(18) -0.20743(14) 0.0580(6) Uani 1 1 d .
C42 C 0.7928(2) 0.7818(3) -0.1649(3) 0.0479(10) Uani 1 1 d .
F43 F 0.82225(19) 0.7934(2) -0.28901(19) 0.0909(10) Uani 1 1 d .
C43 C 0.8477(3) 0.7815(3) -0.2092(3) 0.0623(13) Uani 1 1 d .
F44 F 0.9832(2) 0.7682(3) -0.2136(2) 0.1086(12) Uani 1 1 d .
C44 C 0.9287(3) 0.7698(4) -0.1705(4) 0.0752(16) Uani 1 1 d .
F45 F 1.03216(15) 0.7515(2) -0.0512(2) 0.1030(12) Uani 1 1 d .
C45 C 0.9528(3) 0.7604(3) -0.0900(4) 0.0675(14) Uani 1 1 d .
F46 F 0.92719(13) 0.7558(2) 0.03253(18) 0.0730(8) Uani 1 1 d .
C46 C 0.8954(2) 0.7619(3) -0.0482(3) 0.0536(11) Uani 1 1 d .
C51 C 0.5556(2) 0.5247(3) -0.2240(2) 0.0401(9) Uani 1 1 d .
C52 C 0.5948(3) 0.5258(3) -0.2836(3) 0.0559(12) Uani 1 1 d .
H52 H 0.6515 0.5343 -0.2696 0.067 Uiso 1 1 calc R
C53 C 0.5519(3) 0.5147(4) -0.3632(3) 0.0677(14) Uani 1 1 d .
H53 H 0.5796 0.5150 -0.4027 0.081 Uiso 1 1 calc R
C54 C 0.4688(3) 0.5031(3) -0.3844(3) 0.0606(12) Uani 1 1 d .
H54 H 0.4394 0.4955 -0.4384 0.073 Uiso 1 1 calc R
C55 C 0.4291(3) 0.5028(3) -0.3261(3) 0.0521(11) Uani 1 1 d .
H55 H 0.3723 0.4953 -0.3404 0.062 Uiso 1 1 calc R
C56 C 0.4720(2) 0.5132(3) -0.2470(2) 0.0444(10) Uani 1 1 d .
H56 H 0.4440 0.5126 -0.2078 0.053 Uiso 1 1 calc R

loop_
_atom_site_aniso_label
_atom_site_aniso_U_11
_atom_site_aniso_U_22
_atom_site_aniso_U_33
_atom_site_aniso_U_23
_atom_site_aniso_U_13
_atom_site_aniso_U_12
P1 0.0342(5) 0.0316(5) 0.0345(5) -0.0015(4) 0.0030(4) 0.0000(4)
N1 0.0396(17) 0.0325(16) 0.0402(19) -0.0017(15) -0.0017(14) -0.0063(14)
O1 0.0608(18) 0.0365(15) 0.0564(19) -0.0027(14) -0.0071(15) -0.0128(14)
C1 0.0329(18) 0.0353(19) 0.036(2) -0.0044(17) 0.0069(16) 0.0010(16)
C2 0.0300(18) 0.040(2) 0.038(2) 0.0003(19) 0.0062(16) -0.0001(16)
C3 0.040(2) 0.040(2) 0.041(2) 0.0047(19) 0.0086(18) -0.0016(18)
C4 0.0299(18) 0.045(2) 0.039(2) 0.0000(19) 0.0031(16) -0.0001(17)
C5 0.0298(18) 0.040(2) 0.037(2) -0.0056(18) 0.0057(16) 0.0000(16)
C6 0.043(2) 0.039(2) 0.045(2) -0.0043(19) 0.0057(18) -0.0061(18)
C7 0.051(2) 0.037(2) 0.054(3) -0.005(2) 0.009(2) -0.0080(19)
C8 0.059(3) 0.043(2) 0.050(3) 0.006(2) 0.013(2) -0.008(2)
C9 0.046(2) 0.041(2) 0.041(2) 0.0021(19) 0.0090(18) -0.0038(18)
C10 0.0327(19) 0.0331(19) 0.042(2) -0.0005(18) 0.0084(17) -0.0014(16)
C11 0.0353(19) 0.037(2) 0.034(2) -0.0018(18) 0.0032(16) -0.0028(17)
C12 0.0348(19) 0.039(2) 0.042(2) -0.0067(19) 0.0060(17) -0.0001(17)
C13 0.038(2) 0.043(2) 0.058(3) -0.012(2) 0.013(2) -0.0029(19)
C14 0.043(2) 0.055(3) 0.040(2) -0.008(2) 0.0131(19) -0.017(2)
C15 0.046(2) 0.052(2) 0.037(2) 0.004(2) 0.0071(19) -0.004(2)
C16 0.036(2) 0.045(2) 0.042(2) -0.0010(19) 0.0034(18) -0.0044(18)
C17 0.049(2) 0.049(2) 0.051(3) -0.006(2) 0.005(2) 0.014(2)
C18 0.063(3) 0.088(4) 0.048(3) -0.014(3) 0.022(2) -0.015(3)
C19 0.064(3) 0.041(2) 0.053(3) 0.010(2) 0.012(2) 0.010(2)
C21 0.0348(19) 0.036(2) 0.033(2) -0.0007(17) 0.0023(16) -0.0004(16)
C22 0.039(2) 0.040(2) 0.038(2) 0.0030(19) 0.0089(17) 0.0043(18)
C23 0.050(2) 0.052(3) 0.044(3) -0.004(2) 0.014(2) 0.009(2)
C24 0.040(2) 0.063(3) 0.046(3) 0.003(2) 0.0097(19) 0.009(2)
C25 0.041(2) 0.051(2) 0.039(2) 0.000(2) 0.0017(18) 0.003(2)
C26 0.038(2) 0.041(2) 0.035(2) 0.0031(18) 0.0056(17) 0.0057(18)
C27 0.048(2) 0.056(3) 0.049(3) -0.011(2) 0.013(2) 0.005(2)
C28 0.050(3) 0.115(5) 0.062(3) -0.004(3) 0.004(2) 0.033(3)
C29 0.043(2) 0.048(2) 0.047(3) -0.009(2) 0.0007(19) 0.0038(19)
B1 0.034(2) 0.038(2) 0.037(3) 0.008(2) 0.0050(19) -0.0003(19)
C31 0.040(2) 0.039(2) 0.033(2) 0.0031(18) 0.0036(16) 0.0020(18)
F32 0.0352(12) 0.0702(17) 0.0617(16) 0.0044(14) 0.0083(11) -0.0021(12)
C32 0.043(2) 0.050(2) 0.035(2) 0.000(2) 0.0002(18) 0.005(2)
F33 0.0455(15) 0.112(2) 0.084(2) -0.0232(18) -0.0021(14) 0.0302(15)
C33 0.047(3) 0.072(3) 0.043(3) -0.015(2) -0.002(2) 0.020(2)
C34 0.072(3) 0.059(3) 0.059(3) -0.008(3) -0.004(3) 0.032(3)
F34 0.113(3) 0.070(2) 0.119(3) -0.016(2) -0.014(2) 0.0537(19)
F35 0.126(3) 0.0361(14) 0.098(2) 0.0052(16) 0.005(2) 0.0039(16)
C35 0.089(4) 0.035(2) 0.055(3) 0.000(2) 0.005(3) 0.008(2)
F36 0.0628(16) 0.0420(13) 0.088(2) 0.0023(14) 0.0205(14) -0.0073(12)
C36 0.046(2) 0.047(2) 0.047(3) -0.001(2) 0.007(2) 0.003(2)
C41 0.038(2) 0.035(2) 0.053(3) 0.007(2) 0.0090(19) -0.0043(17)
F42 0.0545(14) 0.0692(16) 0.0485(15) 0.0067(13) 0.0114(12) -0.0057(13)
C42 0.045(2) 0.043(2) 0.058(3) 0.001(2) 0.017(2) -0.0031(19)
F43 0.105(2) 0.105(2) 0.079(2) -0.0080(19) 0.0525(19) -0.020(2)
C43 0.071(3) 0.062(3) 0.062(3) 0.000(3) 0.032(3) -0.011(3)
F44 0.094(2) 0.110(3) 0.154(3) 0.005(2) 0.087(2) 0.000(2)
C44 0.067(3) 0.063(3) 0.115(5) 0.000(3) 0.058(4) -0.005(3)
F45 0.0387(15) 0.108(2) 0.164(3) 0.038(2) 0.0323(18) 0.0096(16)
C45 0.040(3) 0.062(3) 0.106(4) 0.019(3) 0.029(3) -0.002(2)
F46 0.0359(13) 0.087(2) 0.087(2) 0.0343(17) 0.0016(13) -0.0030(13)
C46 0.042(2) 0.045(2) 0.073(3) 0.018(2) 0.014(2) 0.000(2)
C51 0.039(2) 0.036(2) 0.041(2) -0.0015(18) 0.0036(18) -0.0012(17)
C52 0.041(2) 0.080(3) 0.042(3) -0.004(2) 0.0055(19) 0.002(2)
C53 0.070(3) 0.094(4) 0.039(3) -0.004(3) 0.015(2) 0.008(3)
C54 0.067(3) 0.063(3) 0.038(3) -0.006(2) -0.009(2) 0.001(2)
C55 0.045(2) 0.044(2) 0.055(3) -0.003(2) -0.006(2) -0.003(2)
C56 0.040(2) 0.043(2) 0.048(3) -0.003(2) 0.0084(19) 0.0001(18)

loop_
_atom_type_symbol
_atom_type_description
_atom_type_scat_dispersion_real
_atom_type_scat_dispersion_imag
_atom_type_scat_source
C C 0.0033 0.0016 'International Tables Vol C Tables 4.2.6.8 and 6.1.1.4'
H H 0.0000 0.0000 'International Tables Vol C Tables 4.2.6.8 and 6.1.1.4'
B B 0.0013 0.0007 'International Tables Vol C Tables 4.2.6.8 and 6.1.1.4'
N N 0.0061 0.0033 'International Tables Vol C Tables 4.2.6.8 and 6.1.1.4'
O O 0.0106 0.0060 'International Tables Vol C Tables 4.2.6.8 and 6.1.1.4'
F F 0.0171 0.0103 'International Tables Vol C Tables 4.2.6.8 and 6.1.1.4'
P P 0.1023 0.0942 'International Tables Vol C Tables 4.2.6.8 and 6.1.1.4'

loop_
_geom_angle_atom_site_label_1
_geom_angle_atom_site_label_2
_geom_angle_atom_site_label_3
_geom_angle
N1 P1 C11 113.07(17)
N1 P1 C1 93.14(16)
C11 P1 C1 114.87(16)
N1 P1 C21 110.18(16)
C11 P1 C21 107.33(17)
C1 P1 C21 117.76(16)
O1 N1 B1 120.7(3)
O1 N1 P1 119.9(2)
B1 N1 P1 118.9(2)
N1 O1 H1 109.5
C2 C1 C10 122.8(3)
C2 C1 P1 108.6(3)
C10 C1 P1 128.7(3)
C3 C2 C1 116.8(3)
C3 C2 B1 125.9(3)
C1 C2 B1 117.2(3)
C4 C3 C2 122.2(4)
C4 C3 H3 118.9
C2 C3 H3 118.9
C3 C4 C5 120.0(3)
C3 C4 C51 115.9(3)
C5 C4 C51 124.0(3)
C10 C5 C4 120.0(3)
C10 C5 C6 120.0(3)
C4 C5 C6 120.0(3)
C7 C6 C5 113.1(3)
C7 C6 H6A 109.0
C5 C6 H6A 109.0
C7 C6 H6B 109.0
C5 C6 H6B 109.0
H6A C6 H6B 107.8
C8 C7 C6 109.9(3)
C8 C7 H7A 109.7
C6 C7 H7A 109.7
C8 C7 H7B 109.7
C6 C7 H7B 109.7
H7A C7 H7B 108.2
C7 C8 C9 110.2(3)
C7 C8 H8A 109.6
C9 C8 H8A 109.6
C7 C8 H8B 109.6
C9 C8 H8B 109.6
H8A C8 H8B 108.1
C10 C9 C8 114.6(3)
C10 C9 H9A 108.6
C8 C9 H9A 108.6
C10 C9 H9B 108.6
C8 C9 H9B 108.6
H9A C9 H9B 107.6
C5 C10 C1 117.9(3)
C5 C10 C9 121.8(3)
C1 C10 C9 120.4(3)
C12 C11 C16 118.7(3)
C12 C11 P1 118.6(3)
C16 C11 P1 122.5(3)
C13 C12 C11 118.6(4)
C13 C12 C17 117.7(3)
C11 C12 C17 123.6(4)
C14 C13 C12 123.2(4)
C14 C13 H13 118.4
C12 C13 H13 118.4
C13 C14 C15 116.9(4)
C13 C14 C18 121.7(4)
C15 C14 C18 121.2(4)
C14 C15 C16 122.8(4)
C14 C15 H15 118.6
C16 C15 H15 118.6
C15 C16 C11 119.0(4)
C15 C16 C19 115.3(4)
C11 C16 C19 125.6(4)
C12 C17 H17A 109.5
C12 C17 H17B 109.5
H17A C17 H17B 109.5
C12 C17 H17C 109.5
H17A C17 H17C 109.5
H17B C17 H17C 109.5
C14 C18 H18A 109.5
C14 C18 H18B 109.5
H18A C18 H18B 109.5
C14 C18 H18C 109.5
H18A C18 H18C 109.5
H18B C18 H18C 109.5
C16 C19 H19A 109.5
C16 C19 H19B 109.5
H19A C19 H19B 109.5
C16 C19 H19C 109.5
H19A C19 H19C 109.5
H19B C19 H19C 109.5
C22 C21 C26 119.1(3)
C22 C21 P1 123.0(3)
C26 C21 P1 117.8(3)
C23 C22 C21 118.4(3)
C23 C22 C27 116.5(3)
C21 C22 C27 125.1(3)
C24 C23 C22 123.4(4)
C24 C23 H23 118.3
C22 C23 H23 118.3
C23 C24 C25 117.0(4)
C23 C24 C28 121.7(4)
C25 C24 C28 121.2(4)
C24 C25 C26 122.9(4)
C24 C25 H25 118.6
C26 C25 H25 118.6
C25 C26 C21 119.1(3)
C25 C26 C29 114.3(3)
C21 C26 C29 126.7(3)
C22 C27 H27A 109.5
C22 C27 H27B 109.5
H27A C27 H27B 109.5
C22 C27 H27C 109.5
H27A C27 H27C 109.5
H27B C27 H27C 109.5
C24 C28 H28A 109.5
C24 C28 H28B 109.5
H28A C28 H28B 109.5
C24 C28 H28C 109.5
H28A C28 H28C 109.5
H28B C28 H28C 109.5
C26 C29 H29A 109.5
C26 C29 H29B 109.5
H29A C29 H29B 109.5
C26 C29 H29C 109.5
H29A C29 H29C 109.5
H29B C29 H29C 109.5
N1 B1 C2 98.7(3)
N1 B1 C31 108.4(3)
C2 B1 C31 114.9(3)
N1 B1 C41 115.1(3)
C2 B1 C41 109.4(3)
C31 B1 C41 110.0(3)
C36 C31 C32 113.3(3)
C36 C31 B1 122.1(3)
C32 C31 B1 124.6(3)
F32 C32 C33 115.1(4)
F32 C32 C31 121.2(3)
C33 C32 C31 123.7(4)
F33 C33 C34 119.8(4)
F33 C33 C32 120.3(5)
C34 C33 C32 119.8(4)
F34 C34 C33 120.7(5)
F34 C34 C35 119.6(5)
C33 C34 C35 119.8(4)
F35 C35 C34 120.8(4)
F35 C35 C36 120.5(5)
C34 C35 C36 118.7(4)
F36 C36 C35 115.4(4)
F36 C36 C31 120.0(3)
C35 C36 C31 124.6(4)
C42 C41 C46 112.8(4)
C42 C41 B1 121.7(3)
C46 C41 B1 125.4(4)
F42 C42 C43 115.2(4)
F42 C42 C41 119.7(3)
C43 C42 C41 125.1(4)
F43 C43 C44 120.8(5)
F43 C43 C42 120.5(4)
C44 C43 C42 118.7(5)
C45 C44 F44 121.2(5)
C45 C44 C43 119.5(5)
F44 C44 C43 119.2(6)
F45 C45 C44 120.0(5)
F45 C45 C46 120.4(5)
C44 C45 C46 119.5(4)
F46 C46 C45 114.1(4)
F46 C46 C41 121.5(4)
C45 C46 C41 124.4(5)
C56 C51 C52 117.7(4)
C56 C51 C4 123.2(4)
C52 C51 C4 118.7(3)
C53 C52 C51 121.2(4)
C53 C52 H52 119.4
C51 C52 H52 119.4
C54 C53 C52 119.9(4)
C54 C53 H53 120.1
C52 C53 H53 120.1
C55 C54 C53 119.5(4)
C55 C54 H54 120.2
C53 C54 H54 120.2
C54 C55 C56 120.4(4)
C54 C55 H55 119.8
C56 C55 H55 119.8
C55 C56 C51 121.3(4)
C55 C56 H56 119.4
C51 C56 H56 119.4

loop_
_geom_bond_atom_site_label_1
_geom_bond_atom_site_label_2
_geom_bond_distance
P1 N1 1.646(3)
P1 C11 1.812(4)
P1 C1 1.812(4)
P1 C21 1.836(4)
N1 O1 1.423(4)
N1 B1 1.539(5)
O1 H1 0.8300
C1 C2 1.403(5)
C1 C10 1.418(5)
C2 C3 1.393(5)
C2 B1 1.622(5)
C3 C4 1.389(5)
C3 H3 0.9400
C4 C5 1.406(5)
C4 C51 1.497(5)
C5 C10 1.403(5)
C5 C6 1.521(5)
C6 C7 1.517(5)
C6 H6A 0.9800
C6 H6B 0.9800
C7 C8 1.508(5)
C7 H7A 0.9800
C7 H7B 0.9800
C8 C9 1.525(5)
C8 H8A 0.9800
C8 H8B 0.9800
C9 C10 1.508(5)
C9 H9A 0.9800
C9 H9B 0.9800
C11 C12 1.413(5)
C11 C16 1.422(5)
C12 C13 1.393(5)
C12 C17 1.507(5)
C13 C14 1.383(6)
C13 H13 0.9400
C14 C15 1.386(6)
C14 C18 1.506(5)
C15 C16 1.387(5)
C15 H15 0.9400
C16 C19 1.525(5)
C17 H17A 0.9700
C17 H17B 0.9700
C17 H17C 0.9700
C18 H18A 0.9700
C18 H18B 0.9700
C18 H18C 0.9700
C19 H19A 0.9700
C19 H19B 0.9700
C19 H19C 0.9700
C21 C22 1.414(5)
C21 C26 1.417(5)
C22 C23 1.391(5)
C22 C27 1.509(5)
C23 C24 1.383(6)
C23 H23 0.9400
C24 C25 1.384(6)
C24 C28 1.521(5)
C25 C26 1.385(5)
C25 H25 0.9400
C26 C29 1.524(5)
C27 H27A 0.9700
C27 H27B 0.9700
C27 H27C 0.9700
C28 H28A 0.9700
C28 H28B 0.9700
C28 H28C 0.9700
C29 H29A 0.9700
C29 H29B 0.9700
C29 H29C 0.9700
B1 C31 1.657(5)
B1 C41 1.661(6)
C31 C36 1.385(5)
C31 C32 1.392(5)
F32 C32 1.347(5)
C32 C33 1.380(6)
F33 C33 1.352(5)
C33 C34 1.357(7)
C34 F34 1.350(5)
C34 C35 1.371(7)
F35 C35 1.345(5)
C35 C36 1.382(6)
F36 C36 1.355(4)
C41 C42 1.380(6)
C41 C46 1.382(5)
F42 C42 1.366(4)
C42 C43 1.375(6)
F43 C43 1.346(5)
C43 C44 1.372(7)
F44 C44 1.355(5)
C44 C45 1.353(7)
F45 C45 1.342(5)
C45 C46 1.381(6)
F46 C46 1.361(5)
C51 C56 1.383(5)
C51 C52 1.389(5)
C52 C53 1.385(6)
C52 H52 0.9400
C53 C54 1.376(6)
C53 H53 0.9400
C54 C55 1.374(6)
C54 H54 0.9400
C55 C56 1.377(5)
C55 H55 0.9400
C56 H56 0.9400

loop_
_geom_torsion_atom_site_label_1
_geom_torsion_atom_site_label_2
_geom_torsion_atom_site_label_3
_geom_torsion_atom_site_label_4
_geom_torsion
C11 P1 N1 O1 50.3(3)
C1 P1 N1 O1 169.0(3)
C21 P1 N1 O1 -69.8(3)
C11 P1 N1 B1 -137.9(3)
C1 P1 N1 B1 -19.1(3)
C21 P1 N1 B1 102.0(3)
N1 P1 C1 C2 14.7(3)
C11 P1 C1 C2 132.0(3)
C21 P1 C1 C2 -100.1(3)
N1 P1 C1 C10 -165.1(3)
C11 P1 C1 C10 -47.8(4)
C21 P1 C1 C10 80.1(4)
C10 C1 C2 C3 -5.5(5)
P1 C1 C2 C3 174.7(3)
C10 C1 C2 B1 171.9(3)
P1 C1 C2 B1 -7.9(4)
C1 C2 C3 C4 2.3(5)
B1 C2 C3 C4 -174.8(3)
C2 C3 C4 C5 2.6(5)
C2 C3 C4 C51 -178.5(3)
C3 C4 C5 C10 -4.5(5)
C51 C4 C5 C10 176.7(3)
C3 C4 C5 C6 177.3(3)
C51 C4 C5 C6 -1.5(5)
C10 C5 C6 C7 -20.5(5)
C4 C5 C6 C7 157.7(3)
C5 C6 C7 C8 51.7(5)
C6 C7 C8 C9 -63.3(4)
C7 C8 C9 C10 43.1(5)
C4 C5 C10 C1 1.5(5)
C6 C5 C10 C1 179.7(3)
C4 C5 C10 C9 -177.6(3)
C6 C5 C10 C9 0.5(5)
C2 C1 C10 C5 3.6(5)
P1 C1 C10 C5 -176.7(3)
C2 C1 C10 C9 -177.2(3)
P1 C1 C10 C9 2.5(5)
C8 C9 C10 C5 -12.1(5)
C8 C9 C10 C1 168.8(3)
N1 P1 C11 C12 28.6(3)
C1 P1 C11 C12 -76.7(3)
C21 P1 C11 C12 150.3(3)
N1 P1 C11 C16 -145.7(3)
C1 P1 C11 C16 109.1(3)
C21 P1 C11 C16 -23.9(3)
C16 C11 C12 C13 8.3(5)
P1 C11 C12 C13 -166.2(3)
C16 C11 C12 C17 -168.9(3)
P1 C11 C12 C17 16.7(5)
C11 C12 C13 C14 -0.9(6)
C17 C12 C13 C14 176.4(4)
C12 C13 C14 C15 -5.9(6)
C12 C13 C14 C18 178.8(4)
C13 C14 C15 C16 5.4(6)
C18 C14 C15 C16 -179.2(4)
C14 C15 C16 C11 1.8(6)
C14 C15 C16 C19 -174.0(4)
C12 C11 C16 C15 -8.7(5)
P1 C11 C16 C15 165.5(3)
C12 C11 C16 C19 166.6(4)
P1 C11 C16 C19 -19.2(5)
N1 P1 C21 C22 -104.7(3)
C11 P1 C21 C22 131.8(3)
C1 P1 C21 C22 0.3(4)
N1 P1 C21 C26 71.4(3)
C11 P1 C21 C26 -52.1(3)
C1 P1 C21 C26 176.5(3)
C26 C21 C22 C23 3.7(5)
P1 C21 C22 C23 179.8(3)
C26 C21 C22 C27 -176.0(4)
P1 C21 C22 C27 0.1(5)
C21 C22 C23 C24 -0.7(6)
C27 C22 C23 C24 179.0(4)
C22 C23 C24 C25 -2.8(6)
C22 C23 C24 C28 178.3(4)
C23 C24 C25 C26 3.4(6)
C28 C24 C25 C26 -177.7(4)
C24 C25 C26 C21 -0.4(6)
C24 C25 C26 C29 178.4(4)
C22 C21 C26 C25 -3.2(5)
P1 C21 C26 C25 -179.5(3)
C22 C21 C26 C29 178.2(4)
P1 C21 C26 C29 1.9(5)
O1 N1 B1 C2 -172.2(3)
P1 N1 B1 C2 16.0(4)
O1 N1 B1 C31 -52.2(4)
P1 N1 B1 C31 136.0(3)
O1 N1 B1 C41 71.5(4)
P1 N1 B1 C41 -100.3(3)
C3 C2 B1 N1 173.5(3)
C1 C2 B1 N1 -3.7(4)
C3 C2 B1 C31 58.4(5)
C1 C2 B1 C31 -118.8(4)
C3 C2 B1 C41 -65.9(5)
C1 C2 B1 C41 117.0(4)
N1 B1 C31 C36 88.3(4)
C2 B1 C31 C36 -162.4(4)
C41 B1 C31 C36 -38.5(5)
N1 B1 C31 C32 -89.7(4)
C2 B1 C31 C32 19.7(5)
C41 B1 C31 C32 143.6(4)
C36 C31 C32 F32 -179.9(4)
B1 C31 C32 F32 -1.8(6)
C36 C31 C32 C33 -0.9(6)
B1 C31 C32 C33 177.2(4)
F32 C32 C33 F33 1.1(6)
C31 C32 C33 F33 -178.0(4)
F32 C32 C33 C34 -177.6(4)
C31 C32 C33 C34 3.3(7)
F33 C33 C34 F34 -1.2(7)
C32 C33 C34 F34 177.5(4)
F33 C33 C34 C35 178.8(4)
C32 C33 C34 C35 -2.4(7)
F34 C34 C35 F35 -1.2(7)
C33 C34 C35 F35 178.8(4)
F34 C34 C35 C36 179.3(4)
C33 C34 C35 C36 -0.7(7)
F35 C35 C36 F36 2.9(6)
C34 C35 C36 F36 -177.7(4)
F35 C35 C36 C31 -176.2(4)
C34 C35 C36 C31 3.3(7)
C32 C31 C36 F36 178.5(3)
B1 C31 C36 F36 0.4(6)
C32 C31 C36 C35 -2.5(6)
B1 C31 C36 C35 179.4(4)
N1 B1 C41 C42 -178.4(4)
C2 B1 C41 C42 71.6(5)
C31 B1 C41 C42 -55.5(5)
N1 B1 C41 C46 4.6(6)
C2 B1 C41 C46 -105.5(4)
C31 B1 C41 C46 127.4(4)
C46 C41 C42 F42 -176.1(3)
B1 C41 C42 F42 6.5(6)
C46 C41 C42 C43 2.4(6)
B1 C41 C42 C43 -175.0(4)
F42 C42 C43 F43 -1.3(6)
C41 C42 C43 F43 -179.9(4)
F42 C42 C43 C44 178.0(4)
C41 C42 C43 C44 -0.6(7)
F43 C43 C44 C45 178.3(5)
C42 C43 C44 C45 -1.0(8)
F43 C43 C44 F44 -1.5(8)
C42 C43 C44 F44 179.2(4)
F44 C44 C45 F45 1.6(8)
C43 C44 C45 F45 -178.2(4)
F44 C44 C45 C46 -179.6(4)
C43 C44 C45 C46 0.6(8)
F45 C45 C46 F46 1.3(6)
C44 C45 C46 F46 -177.4(4)
F45 C45 C46 C41 -179.7(4)
C44 C45 C46 C41 1.6(8)
C42 C41 C46 F46 176.0(4)
B1 C41 C46 F46 -6.7(6)
C42 C41 C46 C45 -2.9(6)
B1 C41 C46 C45 174.4(4)
C3 C4 C51 C56 -118.9(4)
C5 C4 C51 C56 60.0(5)
C3 C4 C51 C52 53.6(5)
C5 C4 C51 C52 -127.5(4)
C56 C51 C52 C53 -0.8(7)
C4 C51 C52 C53 -173.6(4)
C51 C52 C53 C54 0.6(8)
C52 C53 C54 C55 0.0(8)
C53 C54 C55 C56 -0.4(7)
C54 C55 C56 C51 0.3(6)
C52 C51 C56 C55 0.3(6)
C4 C51 C56 C55 172.8(4)
